data_2018905
loop_
_publ_author_name
'Goswami, Shailesh K.'
'Hanton, Lyall R.'
'McAdam, C. John'
'Moratti, Stephen C.'
'Simpson, Jim'

_publ_section_title
;
 Similarities and differences in the structures of
 5-bromo-6-hydroxy-7,8-dimethylchroman-2-one and
 6-hydroxy-7,8-dimethyl-5-nitrochroman-2-one
;
_journal_coeditor_code FA3310
_journal_issue 4
_journal_name_full 'Acta Crystallographica Section C'
_journal_page_first 407
_journal_page_last 411
_journal_paper_doi 10.1107/S0108270113005325
_journal_volume 69
_journal_year 2013
_chemical_formula_iupac 'C11 H11 Br O3'
_chemical_formula_moiety 'C11 H11 Br O3'
_chemical_formula_sum 'C11 H11 Br O3'
_chemical_formula_weight 271.11
_chemical_name_systematic
;
5-Bromo-6-hydroxy-7,8-dimethylchroman-2-one
;
_space_group_IT_number 114
_symmetry_cell_setting tetragonal
_symmetry_space_group_name_Hall 'P -4 2n'
_symmetry_space_group_name_H-M 'P -4 21 c'
_atom_sites_solution_hydrogens geom
_atom_sites_solution_primary direct
_atom_sites_solution_secondary difmap
_audit_creation_method SHELXL97
_cell_angle_alpha 90.00
_cell_angle_beta 90.00
_cell_angle_gamma 90.00
_cell_formula_units_Z 8
_cell_length_a 16.2247(19)
_cell_length_b 16.2247(19)
_cell_length_c 7.6586(8)
_cell_measurement_reflns_used 3775
_cell_measurement_temperature 91(2)
_cell_measurement_theta_max 24.62
_cell_measurement_theta_min 2.51
_cell_volume 2016.1(4)
_computing_cell_refinement 'APEX2 and SAINT (Bruker, 2011)'
_computing_data_collection 'APEX2 (Bruker, 2011)'
_computing_data_reduction 'SAINT (Bruker, 2011)'
_computing_molecular_graphics 'Mercury (Macrae <i>et al.</i>, 2008)'
_computing_publication_material
;
SHELXL97 (Sheldrick, 2008), enCIFer (Allen <i>et al.</i>, 2004),
PLATON
(Spek, 2009) and publCIF (Westrip, 2010)
;
_computing_structure_refinement
;
SHELXL97 (Sheldrick, 2008) and TITAN2000 (Hunter & Simpson, 1999)
;
_computing_structure_solution
;
SHELXS97 (Sheldrick, 2008) and TITAN2000 (Hunter & Simpson, 1999)
;
_diffrn_ambient_temperature 91(2)
_diffrn_measured_fraction_theta_full 0.994
_diffrn_measured_fraction_theta_max 0.994
_diffrn_measurement_device_type 'Bruker APEXII CCD area-detector'
_diffrn_measurement_method \w
_diffrn_radiation_monochromator graphite
_diffrn_radiation_source 'fine-focus sealed tube'
_diffrn_radiation_type MoK\a
_diffrn_radiation_wavelength 0.71073
_diffrn_reflns_av_R_equivalents 0.0431
_diffrn_reflns_av_sigmaI/netI 0.0432
_diffrn_reflns_limit_h_max 15
_diffrn_reflns_limit_h_min -19
_diffrn_reflns_limit_k_max 19
_diffrn_reflns_limit_k_min -14
_diffrn_reflns_limit_l_max 6
_diffrn_reflns_limit_l_min -9
_diffrn_reflns_number 9841
_diffrn_reflns_theta_full 24.77
_diffrn_reflns_theta_max 24.77
_diffrn_reflns_theta_min 2.81
_diffrn_standards_number 0
_exptl_absorpt_coefficient_mu 4.060
_exptl_absorpt_correction_T_max 0.7451
_exptl_absorpt_correction_T_min 0.5791
_exptl_absorpt_correction_type multi-scan
_exptl_absorpt_process_details '(SADABS; Bruker, 2011)'
_exptl_crystal_colour colourless
_exptl_crystal_density_diffrn 1.786
_exptl_crystal_density_method 'not measured'
_exptl_crystal_description 'rectangular block'
_exptl_crystal_F_000 1088
_exptl_crystal_size_max 0.25
_exptl_crystal_size_mid 0.13
_exptl_crystal_size_min 0.13
_refine_diff_density_max 0.465
_refine_diff_density_min -0.318
_refine_ls_abs_structure_details 'Flack (1983), with 717 Friedel pairs'
_refine_ls_abs_structure_Flack 0.023(15)
_refine_ls_extinction_method none
_refine_ls_goodness_of_fit_ref 1.104
_refine_ls_hydrogen_treatment mixed
_refine_ls_matrix_type full
_refine_ls_number_parameters 141
_refine_ls_number_reflns 1715
_refine_ls_number_restraints 7
_refine_ls_restrained_S_all 1.103
_refine_ls_R_factor_all 0.0363
_refine_ls_R_factor_gt 0.0323
_refine_ls_shift/su_max 0.001
_refine_ls_shift/su_mean 0.000
_refine_ls_structure_factor_coef Fsqd
_refine_ls_weighting_details 'calc w = 1/[\s^2^(Fo^2^)+(0.0336P)^2^+1.9393P] where P=(Fo^2^+2Fc^2^)/3'
_refine_ls_weighting_scheme calc
_refine_ls_wR_factor_gt 0.0754
_refine_ls_wR_factor_ref 0.0776
_reflns_number_gt 1615
_reflns_number_total 1715
_reflns_threshold_expression I>2\s(I)
_cod_data_source_file fa3310.cif
_cod_data_source_block I
_cod_database_code 2018905
_cod_database_fobs_code 2018905

loop_
_symmetry_equiv_pos_as_xyz
'x, y, z'
'-x, -y, z'
'y, -x, -z'
'-y, x, -z'
'-x+1/2, y+1/2, -z+1/2'
'x+1/2, -y+1/2, -z+1/2'
'-y+1/2, -x+1/2, z+1/2'
'y+1/2, x+1/2, z+1/2'

loop_
_atom_site_type_symbol
_atom_site_label
_atom_site_fract_x
_atom_site_fract_y
_atom_site_fract_z
_atom_site_U_iso_or_equiv
_atom_site_adp_type
_atom_site_calc_flag
_atom_site_refinement_flags
_atom_site_occupancy
_atom_site_symmetry_multiplicity
O O1 0.20618(19) 0.02966(18) 0.4131(4) 0.0138(7) Uani d . 1 1
O O2 0.0990(2) -0.04812(19) 0.3584(4) 0.0196(8) Uani d . 1 1
C C2 0.1321(3) 0.0176(3) 0.3337(6) 0.0139(10) Uani d . 1 1
C C3 0.1009(3) 0.0836(3) 0.2165(7) 0.0168(10) Uani d . 1 1
H H3A 0.0400 0.0810 0.2146 0.020 Uiso calc R 1 1
H H3B 0.1206 0.0724 0.0965 0.020 Uiso calc R 1 1
C C4 0.1266(2) 0.1706(3) 0.2666(6) 0.0147(10) Uani d . 1 1
H H4A 0.1175 0.2082 0.1666 0.018 Uiso calc R 1 1
H H4B 0.0924 0.1900 0.3654 0.018 Uiso calc R 1 1
C C5 0.2662(3) 0.2413(2) 0.3011(6) 0.0120(9) Uani d . 1 1
Br Br5 0.22113(3) 0.34214(3) 0.22181(7) 0.02019(16) Uani d . 1 1
C C6 0.3503(3) 0.2402(3) 0.3475(6) 0.0129(10) Uani d . 1 1
O O6 0.4009(2) 0.30533(19) 0.3291(4) 0.0175(8) Uani d D 1 1
H H6O 0.377(3) 0.342(2) 0.284(6) 0.026 Uiso d D 1 1
C C7 0.3844(3) 0.1678(3) 0.4196(6) 0.0125(10) Uani d . 1 1
C C71 0.4768(2) 0.1693(3) 0.4774(5) 0.0054(9) Uani d U 1 1
H H71A 0.4810 0.1523 0.5998 0.008 Uiso calc R 1 1
H H71B 0.4986 0.2253 0.4644 0.008 Uiso calc R 1 1
H H71C 0.5086 0.1314 0.4042 0.008 Uiso calc R 1 1
C C8 0.3351(3) 0.0981(3) 0.4391(6) 0.0118(10) Uani d . 1 1
C C81 0.3700(3) 0.0164(3) 0.5104(6) 0.0098(10) Uani d . 1 1
H H81A 0.3989 -0.0128 0.4168 0.015 Uiso calc R 1 1
H H81B 0.3247 -0.0178 0.5540 0.015 Uiso calc R 1 1
H H81C 0.4085 0.0280 0.6059 0.015 Uiso calc R 1 1
C C9 0.2528(3) 0.1024(3) 0.3874(6) 0.0134(10) Uani d . 1 1
C C10 0.2159(3) 0.1724(3) 0.3178(5) 0.0111(10) Uani d . 1 1

loop_
_atom_site_aniso_label
_atom_site_aniso_U_11
_atom_site_aniso_U_22
_atom_site_aniso_U_33
_atom_site_aniso_U_12
_atom_site_aniso_U_13
_atom_site_aniso_U_23
O1 0.0118(17) 0.0080(16) 0.0218(17) -0.0011(14) -0.0016(15) 0.0034(13)
O2 0.0179(18) 0.0118(18) 0.0291(19) -0.0020(14) 0.0033(16) -0.0020(15)
C2 0.014(3) 0.016(3) 0.011(2) 0.001(2) 0.0053(19) -0.0043(19)
C3 0.014(2) 0.017(2) 0.020(2) -0.0031(19) 0.001(2) 0.000(2)
C4 0.007(2) 0.018(2) 0.019(2) 0.0015(17) 0.001(2) 0.002(2)
C5 0.013(2) 0.009(2) 0.013(2) 0.0015(18) -0.002(2) 0.002(2)
Br5 0.0211(3) 0.0144(3) 0.0250(3) 0.00195(19) 0.0010(2) 0.0031(2)
C6 0.013(2) 0.015(2) 0.011(2) 0.0016(19) 0.003(2) -0.0018(18)
O6 0.0148(18) 0.0153(18) 0.0223(19) -0.0047(14) -0.0046(15) 0.0031(15)
C7 0.015(2) 0.013(2) 0.010(2) 0.003(2) 0.001(2) 0.000(2)
C71 0.0053(12) 0.0054(12) 0.0054(12) -0.0004(9) 0.0018(9) 0.0002(9)
C8 0.009(2) 0.016(2) 0.011(2) 0.003(2) 0.001(2) -0.002(2)
C81 0.008(2) 0.011(2) 0.010(2) -0.0035(19) 0.0010(19) -0.0003(19)
C9 0.020(3) 0.008(2) 0.012(2) -0.0031(19) 0.005(2) -0.0022(19)
C10 0.013(2) 0.013(2) 0.008(2) 0.0033(19) -0.0010(19) -0.0038(18)

loop_
_atom_type_symbol
_atom_type_description
_atom_type_scat_dispersion_real
_atom_type_scat_dispersion_imag
_atom_type_scat_source
C C 0.0033 0.0016 'International Tables Vol C Tables 4.2.6.8 and 6.1.1.4'
H H 0.0000 0.0000 'International Tables Vol C Tables 4.2.6.8 and 6.1.1.4'
O O 0.0106 0.0060 'International Tables Vol C Tables 4.2.6.8 and 6.1.1.4'
Br Br -0.2901 2.4595 'International Tables Vol C Tables 4.2.6.8 and 6.1.1.4'

loop_
_geom_angle_atom_site_label_1
_geom_angle_atom_site_label_2
_geom_angle_atom_site_label_3
_geom_angle
C2 O1 C9 121.9(3)
O2 C2 O1 116.7(4)
O2 C2 C3 125.4(4)
O1 C2 C3 117.8(4)
C2 C3 C4 115.0(4)
C2 C3 H3A 108.5
C4 C3 H3A 108.5
C2 C3 H3B 108.5
C4 C3 H3B 108.5
H3A C3 H3B 107.5
C10 C4 C3 110.4(3)
C10 C4 H4A 109.6
C3 C4 H4A 109.6
C10 C4 H4B 109.6
C3 C4 H4B 109.6
H4A C4 H4B 108.1
C10 C5 C6 122.3(4)
C10 C5 Br5 119.8(3)
C6 C5 Br5 117.8(3)
O6 C6 C5 123.6(4)
O6 C6 C7 117.1(4)
C5 C6 C7 119.3(4)
C6 O6 H6O 110(4)
C8 C7 C6 119.5(4)
C8 C7 C71 122.3(4)
C6 C7 C71 118.3(4)
C7 C71 H71A 109.5
C7 C71 H71B 109.5
H71A C71 H71B 109.5
C7 C71 H71C 109.5
H71A C71 H71C 109.5
H71B C71 H71C 109.5
C7 C8 C9 118.6(4)
C7 C8 C81 121.7(4)
C9 C8 C81 119.6(4)
C8 C81 H81A 109.5
C8 C81 H81B 109.5
H81A C81 H81B 109.5
C8 C81 H81C 109.5
H81A C81 H81C 109.5
H81B C81 H81C 109.5
C10 C9 C8 124.2(4)
C10 C9 O1 120.3(4)
C8 C9 O1 115.5(4)
C5 C10 C9 116.0(4)
C5 C10 C4 124.0(4)
C9 C10 C4 120.0(4)

loop_
_geom_bond_atom_site_label_1
_geom_bond_atom_site_label_2
_geom_bond_distance
O1 C2 1.361(6)
O1 C9 1.416(5)
O2 C2 1.209(5)
C2 C3 1.486(6)
C3 C4 1.520(6)
C3 H3A 0.9900
C3 H3B 0.9900
C4 C10 1.500(6)
C4 H4A 0.9900
C4 H4B 0.9900
C5 C10 1.390(6)
C5 C6 1.409(6)
C5 Br5 1.892(4)
C6 O6 1.347(5)
C6 C7 1.411(6)
O6 H6O 0.794(19)
C7 C8 1.392(6)
C7 C71 1.563(6)
C71 H71A 0.9800
C71 H71B 0.9800
C71 H71C 0.9800
C8 C9 1.395(6)
C8 C81 1.541(6)
C81 H81A 0.9800
C81 H81B 0.9800
C81 H81C 0.9800
C9 C10 1.390(6)

loop_
_geom_hbond_atom_site_label_D
_geom_hbond_atom_site_label_H
_geom_hbond_atom_site_label_A
_geom_hbond_site_symmetry_A
_geom_hbond_distance_DH
_geom_hbond_distance_HA
_geom_hbond_distance_DA
_geom_hbond_angle_DHA
O6 H6O Br5 . 0.794(19) 2.57(4) 3.089(3) 124(4)
O6 H6O O2 5 0.794(19) 2.12(4) 2.778(4) 140(5)
C3 H3A O2 2 0.99 2.57 3.469(6) 151.7
C4 H4B O1 4_556 0.99 2.62 3.575(6) 161.8
C4 H4B O2 4_556 0.99 2.68 3.349(6) 125.3
C3 H3B O6 7_554 0.99 2.41 3.343(6) 156.2

loop_
_geom_torsion_atom_site_label_1
_geom_torsion_atom_site_label_2
_geom_torsion_atom_site_label_3
_geom_torsion_atom_site_label_4
_geom_torsion
C9 O1 C2 O2 176.9(4)
C9 O1 C2 C3 0.3(6)
O2 C2 C3 C4 152.6(4)
O1 C2 C3 C4 -31.2(6)
C2 C3 C4 C10 43.1(5)
C10 C5 C6 O6 178.5(4)
Br5 C5 C6 O6 -3.9(6)
C10 C5 C6 C7 -2.4(6)
Br5 C5 C6 C7 175.2(3)
O6 C6 C7 C8 -179.0(4)
C5 C6 C7 C8 1.8(7)
O6 C6 C7 C71 1.8(6)
C5 C6 C7 C71 -177.4(4)
C6 C7 C8 C9 -0.4(7)
C71 C7 C8 C9 178.7(4)
C6 C7 C8 C81 177.6(4)
C71 C7 C8 C81 -3.2(7)
C7 C8 C9 C10 -0.4(7)
C81 C8 C9 C10 -178.5(4)
C7 C8 C9 O1 -179.2(4)
C81 C8 C9 O1 2.7(6)
C2 O1 C9 C10 16.8(6)
C2 O1 C9 C8 -164.3(4)
C6 C5 C10 C9 1.5(6)
Br5 C5 C10 C9 -176.0(3)
C6 C5 C10 C4 -178.7(4)
Br5 C5 C10 C4 3.7(6)
C8 C9 C10 C5 -0.1(6)
O1 C9 C10 C5 178.6(4)
C8 C9 C10 C4 -179.9(4)
O1 C9 C10 C4 -1.1(6)
C3 C4 C10 C5 152.4(4)
C3 C4 C10 C9 -27.9(6)

loop_
_cod_related_entry_id
_cod_related_entry_database
_cod_related_entry_code
1 ChemSpider 30654435
